data_4304535
loop_
_publ_author_name
'Peter Baran'
'Roman Bo\<ca'
'Indranil Chakraborty'
'John Giapintzakis'
'Radovan Herchel'
'Qing Huang'
'John E. McGrady'
'Raphael G. Raptis'
'Yiannis Sanakis'
'Athanasios Simopoulos'

_publ_section_title
;
Synthesis, Characterization, and Study of Octanuclear Iron-Oxo Clusters
Containing a Redox-Active Fe4O4-Cubane Core
;
_journal_name_full 'Inorganic Chemistry'
_journal_page_first 645
_journal_page_last 655
_journal_paper_doi 10.1021/ic7020337
_journal_volume 47
_journal_year 2008
_chemical_formula_moiety '[Fe8(mu4-O)4(mu-pz)12Br4]'
_chemical_formula_sum 'C36 H36 Br4 Fe8 N24 O4'
_chemical_formula_weight 1635.33
_chemical_name_systematic
; 
 ? 
;
_space_group_IT_number 14
_symmetry_cell_setting monoclinic
_symmetry_space_group_name_Hall '-P 2yn'
_symmetry_space_group_name_H-M 'P 1 21/n 1'
_atom_sites_solution_hydrogens geom
_atom_sites_solution_primary direct
_atom_sites_solution_secondary difmap
_audit_creation_method SHELXL-97
_cell_angle_alpha 90.00
_cell_angle_beta 93.492(3)
_cell_angle_gamma 90.00
_cell_formula_units_Z 4
_cell_length_a 12.847(2)
_cell_length_b 21.517(4)
_cell_length_c 20.030(4)
_cell_measurement_temperature 298(2)
_cell_volume 5526.6(17)
_computing_cell_refinement 'BRUKER SMART-NT V5.0'
_computing_data_collection 'BRUKER SMART-NT V5.0'
_computing_data_reduction 'BRUKER SAINT-NT V5/6.0'
_computing_molecular_graphics 'BRUKER SHELXTL-NT V5.1'
_computing_publication_material 'BRUKER SHELXTL-NT V5.1'
_computing_structure_refinement 'SHELXL-97 (Sheldrick, 1997)'
_computing_structure_solution 'SHELXS-97 (Sheldrick, 1990)'
_diffrn_ambient_temperature 298(2)
_diffrn_measured_fraction_theta_full 0.995
_diffrn_measured_fraction_theta_max 0.995
_diffrn_measurement_device_type 'Bruker AXS SMART CCD area detector'
_diffrn_measurement_method 'phi and omega scans'
_diffrn_radiation_monochromator graphite
_diffrn_radiation_source 'fine-focus sealed tube'
_diffrn_radiation_type MoK\a
_diffrn_radiation_wavelength 0.71073
_diffrn_reflns_av_R_equivalents 0.1233
_diffrn_reflns_av_sigmaI/netI 0.1683
_diffrn_reflns_limit_h_max 15
_diffrn_reflns_limit_h_min -14
_diffrn_reflns_limit_k_max 22
_diffrn_reflns_limit_k_min -25
_diffrn_reflns_limit_l_max 22
_diffrn_reflns_limit_l_min -24
_diffrn_reflns_number 27721
_diffrn_reflns_theta_full 25.25
_diffrn_reflns_theta_max 25.25
_diffrn_reflns_theta_min 1.39
_exptl_absorpt_coefficient_mu 4.991
_exptl_absorpt_correction_T_max 0.9777
_exptl_absorpt_correction_T_min 0.4329
_exptl_absorpt_correction_type empirical
_exptl_crystal_colour 'dark red'
_exptl_crystal_density_diffrn 1.965
_exptl_crystal_density_method 'not measured'
_exptl_crystal_description prism
_exptl_crystal_F_000 3200
_exptl_crystal_size_max 0.34
_exptl_crystal_size_mid 0.05
_exptl_crystal_size_min 0.04
_refine_diff_density_max 0.737
_refine_diff_density_min -0.498
_refine_diff_density_rms 0.134
_refine_ls_extinction_method none
_refine_ls_goodness_of_fit_ref 0.933
_refine_ls_hydrogen_treatment mixed
_refine_ls_matrix_type full
_refine_ls_number_parameters 685
_refine_ls_number_reflns 9938
_refine_ls_number_restraints 0
_refine_ls_restrained_S_all 0.933
_refine_ls_R_factor_all 0.1786
_refine_ls_R_factor_gt 0.0589
_refine_ls_shift/su_max 0.000
_refine_ls_shift/su_mean 0.000
_refine_ls_structure_factor_coef Fsqd
_refine_ls_weighting_details 'calc w=1/[\s^2^(Fo^2^)+(0.0579P)^2^+0.0000P] where P=(Fo^2^+2Fc^2^)/3'
_refine_ls_weighting_scheme calc
_refine_ls_wR_factor_gt 0.1058
_refine_ls_wR_factor_ref 0.1465
_reflns_number_gt 4290
_reflns_number_total 9938
_reflns_threshold_expression >2sigma(I)
_cod_data_source_file ic7020337-file004_4.cif
_cod_data_source_block for_compound_[Fe8(m4-O)4(m-pz)12Br4],_4.
_cod_depositor_comments
;
The following automatic conversions were performed:
'_symmetry_cell_setting' value 'Monoclinic' changed to 'monoclinic'
according to '/home/saulius/struct/CIF-dictionaries/cif_core.dic'
dictionary named 'cif_core.dic' version 2.4.1 from 2010-06-29.

Automatic conversion script
Id: cif_fix_enum 1527 2010-12-29 10:47:43Z saulius 
;
_cod_original_cell_volume 5526.5(17)
_cod_database_code 4304535

loop_
_symmetry_equiv_pos_as_xyz
'x, y, z'
'-x+1/2, y+1/2, -z+1/2'
'-x, -y, -z'
'x-1/2, -y-1/2, z-1/2'

loop_
_atom_site_label
_atom_site_type_symbol
_atom_site_fract_x
_atom_site_fract_y
_atom_site_fract_z
_atom_site_U_iso_or_equiv
_atom_site_adp_type
_atom_site_occupancy
_atom_site_symmetry_multiplicity
_atom_site_calc_flag
_atom_site_refinement_flags
_atom_site_disorder_assembly
_atom_site_disorder_group
Fe1 Fe 0.88837(10) 0.09827(6) 0.80674(6) 0.0354(4) Uani 1 1 d . . .
Fe2 Fe 0.96932(11) 0.10847(6) 0.66524(7) 0.0378(4) Uani 1 1 d . . .
Fe3 Fe 0.84234(10) 0.21433(6) 0.72204(7) 0.0338(4) Uani 1 1 d . . .
Fe4 Fe 1.06601(10) 0.18971(7) 0.77884(7) 0.0381(4) Uani 1 1 d . . .
Fe5 Fe 1.13301(11) 0.03485(7) 0.78270(7) 0.0441(4) Uani 1 1 d . . .
Fe6 Fe 0.70586(11) 0.08178(7) 0.67334(7) 0.0443(4) Uani 1 1 d . . .
Fe7 Fe 0.88685(11) 0.23880(7) 0.89054(7) 0.0391(4) Uani 1 1 d . . .
Fe8 Fe 1.03648(12) 0.25853(7) 0.62210(7) 0.0452(4) Uani 1 1 d . . .
Br1 Br 1.26040(11) -0.04625(7) 0.80819(7) 0.0837(5) Uani 1 1 d . . .
Br2 Br 0.54962(10) 0.03276(7) 0.62452(7) 0.0819(5) Uani 1 1 d . . .
Br3 Br 0.84453(10) 0.30252(6) 0.98498(6) 0.0661(4) Uani 1 1 d . . .
Br4 Br 1.09476(12) 0.33027(7) 0.53898(7) 0.0850(5) Uani 1 1 d . . .
O1 O 1.0282(4) 0.0989(3) 0.7626(3) 0.0356(16) Uani 1 1 d . . .
O2 O 0.8343(4) 0.1193(3) 0.7119(3) 0.0358(16) Uani 1 1 d . . .
O3 O 0.9185(4) 0.1919(3) 0.8114(3) 0.0342(16) Uani 1 1 d . . .
O4 O 0.9872(4) 0.2002(3) 0.6879(3) 0.0359(16) Uani 1 1 d . . .
N1 N 0.9132(7) 0.0030(4) 0.8068(4) 0.044(2) Uani 1 1 d . . .
N2 N 1.0104(7) -0.0214(4) 0.7982(4) 0.048(2) Uani 1 1 d . . .
N3 N 0.7301(6) 0.0889(4) 0.8217(4) 0.037(2) Uani 1 1 d . . .
N4 N 0.6604(6) 0.0793(4) 0.7695(4) 0.046(2) Uani 1 1 d . . .
N5 N 0.9204(6) 0.1032(4) 0.9085(4) 0.039(2) Uani 1 1 d . . .
N6 N 0.9116(6) 0.1579(4) 0.9420(4) 0.045(2) Uani 1 1 d . . .
N7 N 1.1166(6) 0.0810(4) 0.6437(4) 0.044(2) Uani 1 1 d . . .
N8 N 1.1785(6) 0.0484(4) 0.6891(4) 0.046(2) Uani 1 1 d . . .
N9 N 0.9056(7) 0.0228(4) 0.6419(4) 0.042(2) Uani 1 1 d . . .
N10 N 0.8022(8) 0.0150(4) 0.6392(4) 0.054(2) Uani 1 1 d . . .
N11 N 0.9325(6) 0.1431(4) 0.5692(4) 0.043(2) Uani 1 1 d . . .
N12 N 0.9664(6) 0.2011(4) 0.5521(4) 0.046(2) Uani 1 1 d . . .
N13 N 0.7430(6) 0.2144(4) 0.6367(4) 0.039(2) Uani 1 1 d . . .
N14 N 0.6797(6) 0.1637(4) 0.6236(4) 0.045(2) Uani 1 1 d . . .
N15 N 0.7196(6) 0.2347(3) 0.7821(4) 0.037(2) Uani 1 1 d . . .
N16 N 0.7397(6) 0.2470(4) 0.8478(4) 0.038(2) Uani 1 1 d . . .
N17 N 0.8836(6) 0.3066(4) 0.7126(4) 0.041(2) Uani 1 1 d . . .
N18 N 0.9548(6) 0.3240(4) 0.6683(4) 0.047(2) Uani 1 1 d . . .
N19 N 1.1601(6) 0.1522(4) 0.8568(4) 0.044(2) Uani 1 1 d . . .
N20 N 1.1897(7) 0.0911(4) 0.8562(4) 0.057(3) Uani 1 1 d . . .
N21 N 1.0729(7) 0.2769(4) 0.8198(4) 0.047(2) Uani 1 1 d . . .
N22 N 1.0094(6) 0.2924(4) 0.8689(4) 0.044(2) Uani 1 1 d . . .
N23 N 1.1934(6) 0.2065(4) 0.7227(5) 0.050(2) Uani 1 1 d . . .
N24 N 1.1795(6) 0.2427(4) 0.6648(4) 0.054(3) Uani 1 1 d . . .
C1 C 1.0012(11) -0.0836(5) 0.8020(6) 0.067(4) Uani 1 1 d . . .
H1 H 1.0555 -0.1117 0.7982 0.080 Uiso 1 1 calc R . .
C2 C 0.9001(11) -0.0995(6) 0.8125(6) 0.073(4) Uani 1 1 d . . .
H2 H 0.8727 -0.1391 0.8170 0.088 Uiso 1 1 calc R . .
C3 C 0.8483(9) -0.0438(6) 0.8148(6) 0.060(3) Uani 1 1 d . . .
H3 H 0.7776 -0.0395 0.8210 0.072 Uiso 1 1 calc R . .
C4 C 0.5670(8) 0.0745(5) 0.7950(7) 0.062(3) Uani 1 1 d . . .
H4 H 0.5053 0.0678 0.7692 0.075 Uiso 1 1 calc R . .
C5 C 0.5714(11) 0.0804(6) 0.8607(7) 0.071(4) Uani 1 1 d . . .
H5 H 0.5169 0.0789 0.8892 0.086 Uiso 1 1 calc R . .
C6 C 0.6793(9) 0.0894(5) 0.8776(5) 0.053(3) Uani 1 1 d . . .
H6 H 0.7095 0.0947 0.9206 0.063 Uiso 1 1 calc R . .
C7 C 0.9110(8) 0.1451(6) 1.0076(5) 0.054(3) Uani 1 1 d . . .
H7 H 0.9052 0.1745 1.0412 0.065 Uiso 1 1 calc R . .
C8 C 0.9202(10) 0.0831(6) 1.0178(6) 0.075(4) Uani 1 1 d . . .
H8 H 0.9221 0.0619 1.0583 0.090 Uiso 1 1 calc R . .
C9 C 0.9261(9) 0.0589(5) 0.9558(6) 0.061(3) Uani 1 1 d . . .
H9 H 0.9333 0.0167 0.9470 0.073 Uiso 1 1 calc R . .
C10 C 1.2656(9) 0.0344(5) 0.6604(6) 0.064(3) Uani 1 1 d . . .
H10 H 1.3213 0.0125 0.6807 0.077 Uiso 1 1 calc R . .
C11 C 1.2617(10) 0.0565(6) 0.5973(7) 0.079(4) Uani 1 1 d . . .
H11 H 1.3134 0.0533 0.5670 0.095 Uiso 1 1 calc R . .
C12 C 1.1667(9) 0.0847(6) 0.5867(6) 0.066(4) Uani 1 1 d . . .
H12 H 1.1411 0.1031 0.5471 0.079 Uiso 1 1 calc R . .
C13 C 0.7845(10) -0.0432(6) 0.6145(6) 0.063(3) Uani 1 1 d . . .
H13 H 0.7184 -0.0604 0.6074 0.076 Uiso 1 1 calc R . .
C14 C 0.8721(10) -0.0727(6) 0.6014(6) 0.063(3) Uani 1 1 d . . .
H14 H 0.8798 -0.1128 0.5851 0.076 Uiso 1 1 calc R . .
C15 C 0.9502(9) -0.0285(5) 0.6183(5) 0.057(3) Uani 1 1 d . . .
H15 H 1.0212 -0.0340 0.6139 0.068 Uiso 1 1 calc R . .
C16 C 0.9394(9) 0.2094(6) 0.4868(6) 0.060(3) Uani 1 1 d . . .
H16 H 0.9559 0.2441 0.4620 0.072 Uiso 1 1 calc R . .
C17 C 0.8847(9) 0.1600(6) 0.4629(5) 0.065(4) Uani 1 1 d . . .
H17 H 0.8527 0.1551 0.4203 0.077 Uiso 1 1 calc R . .
C18 C 0.8865(8) 0.1180(5) 0.5157(6) 0.052(3) Uani 1 1 d . . .
H18 H 0.8590 0.0781 0.5134 0.062 Uiso 1 1 calc R . .
C19 C 0.6098(8) 0.1817(6) 0.5738(6) 0.066(4) Uani 1 1 d . . .
H19 H 0.5575 0.1568 0.5539 0.079 Uiso 1 1 calc R . .
C20 C 0.6285(10) 0.2425(6) 0.5573(6) 0.070(4) Uani 1 1 d . . .
H20 H 0.5909 0.2667 0.5258 0.084 Uiso 1 1 calc R . .
C21 C 0.7116(8) 0.2595(5) 0.5959(5) 0.051(3) Uani 1 1 d . . .
H21 H 0.7433 0.2982 0.5943 0.062 Uiso 1 1 calc R . .
C22 C 0.6484(8) 0.2603(5) 0.8725(5) 0.049(3) Uani 1 1 d . . .
H22 H 0.6398 0.2705 0.9169 0.059 Uiso 1 1 calc R . .
C23 C 0.5679(8) 0.2568(5) 0.8236(5) 0.054(3) Uani 1 1 d . . .
H23 H 0.4969 0.2630 0.8274 0.065 Uiso 1 1 calc R . .
C24 C 0.6201(8) 0.2416(5) 0.7672(5) 0.049(3) Uani 1 1 d . . .
H24 H 0.5884 0.2371 0.7245 0.059 Uiso 1 1 calc R . .
C25 C 0.9704(8) 0.3852(5) 0.6747(6) 0.059(3) Uani 1 1 d . . .
H25 H 1.0159 0.4085 0.6504 0.070 Uiso 1 1 calc R . .
C26 C 0.9099(9) 0.4080(5) 0.7220(6) 0.064(4) Uani 1 1 d . . .
H26 H 0.9060 0.4490 0.7364 0.077 Uiso 1 1 calc R . .
C27 C 0.8554(8) 0.3576(6) 0.7443(6) 0.058(3) Uani 1 1 d . . .
H27 H 0.8064 0.3591 0.7766 0.069 Uiso 1 1 calc R . .
C28 C 1.2583(9) 0.0824(6) 0.9086(6) 0.075(4) Uani 1 1 d . . .
H28 H 1.2904 0.0447 0.9195 0.090 Uiso 1 1 calc R . .
C29 C 1.2746(10) 0.1357(6) 0.9437(6) 0.086(5) Uani 1 1 d . . .
H29 H 1.3178 0.1420 0.9821 0.103 Uiso 1 1 calc R . .
C30 C 1.2124(9) 0.1786(6) 0.9091(6) 0.064(3) Uani 1 1 d . . .
H30 H 1.2075 0.2203 0.9207 0.077 Uiso 1 1 calc R . .
C31 C 1.0392(9) 0.3477(6) 0.8907(6) 0.058(3) Uani 1 1 d . . .
H31 H 1.0065 0.3694 0.9236 0.070 Uiso 1 1 calc R . .
C32 C 1.1235(9) 0.3697(5) 0.8595(6) 0.061(3) Uani 1 1 d . . .
H32 H 1.1596 0.4068 0.8667 0.074 Uiso 1 1 calc R . .
C33 C 1.1415(8) 0.3225(6) 0.8144(6) 0.057(3) Uani 1 1 d . . .
H33 H 1.1942 0.3227 0.7846 0.068 Uiso 1 1 calc R . .
C34 C 1.2750(10) 0.2534(8) 0.6455(7) 0.102(6) Uani 1 1 d . . .
H34 H 1.2896 0.2760 0.6076 0.122 Uiso 1 1 calc R . .
C35 C 1.3463(10) 0.2279(8) 0.6870(7) 0.109(6) Uani 1 1 d . . .
H35 H 1.4183 0.2291 0.6840 0.130 Uiso 1 1 calc R . .
C36 C 1.2927(9) 0.1992(6) 0.7356(6) 0.069(4) Uani 1 1 d . . .
H36 H 1.3230 0.1777 0.7721 0.083 Uiso 1 1 calc R . .

loop_
_atom_site_aniso_label
_atom_site_aniso_U_11
_atom_site_aniso_U_22
_atom_site_aniso_U_33
_atom_site_aniso_U_23
_atom_site_aniso_U_13
_atom_site_aniso_U_12
Fe1 0.0347(8) 0.0351(9) 0.0369(9) -0.0006(7) 0.0055(7) 0.0018(7)
Fe2 0.0371(9) 0.0388(9) 0.0381(9) -0.0031(7) 0.0063(7) 0.0032(7)
Fe3 0.0309(8) 0.0329(9) 0.0379(9) 0.0018(7) 0.0048(7) 0.0021(7)
Fe4 0.0316(8) 0.0416(10) 0.0413(9) -0.0028(7) 0.0046(7) -0.0011(7)
Fe5 0.0417(9) 0.0428(10) 0.0478(10) -0.0031(8) 0.0032(8) 0.0138(7)
Fe6 0.0372(9) 0.0449(10) 0.0505(10) -0.0007(8) 0.0002(8) -0.0049(7)
Fe7 0.0404(9) 0.0390(9) 0.0382(9) -0.0048(7) 0.0062(7) 0.0047(7)
Fe8 0.0468(10) 0.0465(10) 0.0438(9) 0.0037(8) 0.0147(8) -0.0064(8)
Br1 0.0807(10) 0.0796(10) 0.0901(10) 0.0023(8) 0.0006(8) 0.0458(8)
Br2 0.0571(8) 0.0891(11) 0.0972(11) -0.0054(9) -0.0132(8) -0.0236(7)
Br3 0.0743(9) 0.0692(9) 0.0555(8) -0.0201(7) 0.0095(7) 0.0101(7)
Br4 0.1057(11) 0.0814(11) 0.0712(9) 0.0156(8) 0.0318(8) -0.0255(9)
O1 0.028(4) 0.035(4) 0.043(4) -0.004(3) -0.002(3) 0.007(3)
O2 0.037(4) 0.037(4) 0.034(4) -0.005(3) 0.009(3) -0.004(3)
O3 0.027(3) 0.037(4) 0.039(4) -0.003(3) 0.003(3) -0.001(3)
O4 0.037(4) 0.037(4) 0.035(4) 0.000(3) 0.015(3) 0.004(3)
N1 0.051(6) 0.039(6) 0.043(5) 0.006(4) 0.004(5) 0.006(5)
N2 0.053(6) 0.041(6) 0.052(6) -0.002(5) -0.001(5) 0.010(5)
N3 0.033(5) 0.041(5) 0.037(5) 0.005(4) 0.007(4) -0.002(4)
N4 0.032(5) 0.039(6) 0.067(6) 0.008(5) 0.007(5) 0.005(4)
N5 0.048(5) 0.031(5) 0.038(5) -0.005(5) 0.002(4) 0.016(4)
N6 0.048(6) 0.057(7) 0.030(5) -0.006(5) 0.000(4) 0.005(5)
N7 0.039(5) 0.046(6) 0.048(6) -0.005(5) 0.011(5) 0.009(4)
N8 0.036(5) 0.051(6) 0.053(6) -0.012(5) 0.005(5) 0.010(5)
N9 0.047(6) 0.042(6) 0.035(5) -0.015(4) 0.001(4) 0.000(5)
N10 0.078(7) 0.031(6) 0.052(6) -0.006(5) 0.007(5) -0.015(5)
N11 0.038(5) 0.057(6) 0.033(5) 0.004(5) 0.001(4) -0.006(5)
N12 0.042(5) 0.054(7) 0.041(6) 0.005(5) 0.008(5) 0.004(5)
N13 0.033(5) 0.037(5) 0.046(5) -0.002(5) 0.006(4) 0.007(4)
N14 0.036(5) 0.052(6) 0.047(6) -0.003(5) -0.003(5) 0.001(5)
N15 0.029(5) 0.041(5) 0.042(6) -0.001(4) 0.002(4) 0.007(4)
N16 0.040(5) 0.044(6) 0.031(5) -0.001(4) 0.009(4) 0.014(4)
N17 0.042(5) 0.034(6) 0.048(6) -0.004(4) 0.000(5) 0.003(4)
N18 0.055(6) 0.047(6) 0.042(5) 0.000(5) 0.015(5) -0.015(5)
N19 0.041(5) 0.057(7) 0.033(5) -0.013(5) -0.003(4) 0.004(5)
N20 0.057(6) 0.053(7) 0.060(7) 0.001(5) -0.007(5) 0.021(5)
N21 0.047(6) 0.048(6) 0.048(6) -0.010(5) -0.001(5) -0.013(5)
N22 0.056(6) 0.026(5) 0.048(6) -0.013(4) -0.001(5) -0.006(4)
N23 0.022(5) 0.062(7) 0.066(7) -0.004(5) 0.011(5) -0.003(4)
N24 0.036(6) 0.079(7) 0.049(6) 0.001(5) 0.007(5) -0.014(5)
C1 0.090(11) 0.035(8) 0.076(9) 0.004(7) 0.004(8) 0.014(7)
C2 0.091(11) 0.029(8) 0.101(11) 0.009(7) 0.018(9) -0.004(8)
C3 0.058(8) 0.044(8) 0.080(9) 0.016(7) 0.009(7) -0.015(7)
C4 0.030(7) 0.064(9) 0.093(11) -0.004(8) 0.006(7) -0.019(6)
C5 0.087(11) 0.068(9) 0.063(9) 0.003(7) 0.034(8) -0.011(8)
C6 0.057(8) 0.059(8) 0.044(7) 0.003(6) 0.014(6) 0.002(7)
C7 0.064(8) 0.058(9) 0.040(7) -0.018(6) -0.005(6) 0.022(6)
C8 0.121(12) 0.062(9) 0.042(8) 0.006(7) 0.013(8) 0.032(8)
C9 0.097(10) 0.036(7) 0.050(8) 0.004(6) 0.011(7) 0.019(7)
C10 0.056(8) 0.067(9) 0.071(9) 0.008(7) 0.014(7) 0.028(7)
C11 0.056(9) 0.099(11) 0.085(11) 0.007(9) 0.031(8) 0.026(8)
C12 0.059(8) 0.096(10) 0.045(8) 0.005(7) 0.019(7) 0.010(8)
C13 0.068(9) 0.053(9) 0.067(9) -0.001(7) -0.001(7) -0.022(7)
C14 0.079(10) 0.043(8) 0.068(9) -0.020(7) 0.005(8) 0.005(8)
C15 0.063(8) 0.047(8) 0.061(8) -0.020(6) 0.012(6) 0.010(7)
C16 0.059(8) 0.071(10) 0.050(8) 0.014(7) 0.009(7) 0.012(7)
C17 0.069(9) 0.101(11) 0.022(7) 0.005(7) -0.002(6) 0.009(8)
C18 0.049(7) 0.063(8) 0.044(7) -0.013(7) 0.011(6) -0.006(6)
C19 0.045(7) 0.098(12) 0.051(8) -0.004(8) -0.021(6) 0.010(7)
C20 0.071(9) 0.069(10) 0.068(9) 0.039(8) -0.008(8) 0.017(8)
C21 0.043(7) 0.054(8) 0.055(8) 0.021(6) -0.007(6) 0.018(6)
C22 0.055(8) 0.045(7) 0.048(7) -0.009(6) 0.012(6) 0.012(6)
C23 0.039(7) 0.085(9) 0.039(7) -0.013(6) 0.013(6) 0.003(6)
C24 0.034(6) 0.063(8) 0.051(7) -0.003(6) 0.001(6) 0.003(6)
C25 0.043(7) 0.042(8) 0.091(10) 0.000(7) 0.004(7) -0.004(6)
C26 0.057(8) 0.028(7) 0.109(11) -0.005(7) 0.017(8) -0.004(6)
C27 0.044(7) 0.057(9) 0.073(9) 0.003(7) 0.010(6) 0.013(6)
C28 0.082(10) 0.084(11) 0.054(8) -0.010(8) -0.032(8) 0.034(8)
C29 0.090(10) 0.086(11) 0.075(9) -0.032(8) -0.055(8) 0.051(9)
C30 0.072(9) 0.062(9) 0.058(8) -0.031(7) -0.002(7) 0.004(7)
C31 0.051(8) 0.061(9) 0.061(8) -0.003(7) -0.012(7) 0.010(7)
C32 0.061(8) 0.038(8) 0.082(10) -0.001(7) -0.013(8) -0.019(6)
C33 0.048(7) 0.060(9) 0.064(8) -0.010(7) 0.008(6) -0.006(7)
C34 0.040(8) 0.194(18) 0.073(10) 0.000(10) 0.007(8) -0.045(10)
C35 0.028(8) 0.22(2) 0.082(11) 0.014(12) 0.015(8) -0.021(10)
C36 0.049(8) 0.111(11) 0.048(8) 0.001(7) 0.005(7) -0.009(8)

loop_
_atom_type_symbol
_atom_type_description
_atom_type_scat_dispersion_real
_atom_type_scat_dispersion_imag
_atom_type_scat_source
C C 0.0033 0.0016 'International Tables Vol C Tables 4.2.6.8 and 6.1.1.4'
H H 0.0000 0.0000 'International Tables Vol C Tables 4.2.6.8 and 6.1.1.4'
N N 0.0061 0.0033 'International Tables Vol C Tables 4.2.6.8 and 6.1.1.4'
O O 0.0106 0.0060 'International Tables Vol C Tables 4.2.6.8 and 6.1.1.4'
Fe Fe 0.3463 0.8444 'International Tables Vol C Tables 4.2.6.8 and 6.1.1.4'
Br Br -0.2901 2.4595 'International Tables Vol C Tables 4.2.6.8 and 6.1.1.4'

loop_
_geom_angle_atom_site_label_1
_geom_angle_atom_site_label_2
_geom_angle_atom_site_label_3
_geom_angle
_geom_angle_site_symmetry_1
_geom_angle_site_symmetry_3
_geom_angle_publ_flag
O2 Fe1 O1 81.7(2) . . ?
O2 Fe1 O3 82.9(2) . . ?
O1 Fe1 O3 81.1(2) . . ?
O2 Fe1 N5 161.8(3) . . ?
O1 Fe1 N5 107.4(3) . . ?
O3 Fe1 N5 83.0(3) . . ?
O2 Fe1 N1 105.4(3) . . ?
O1 Fe1 N1 82.4(3) . . ?
O3 Fe1 N1 160.2(3) . . ?
N5 Fe1 N1 91.6(3) . . ?
O2 Fe1 N3 82.8(3) . . ?
O1 Fe1 N3 162.1(3) . . ?
O3 Fe1 N3 105.8(3) . . ?
N5 Fe1 N3 90.0(3) . . ?
N1 Fe1 N3 93.2(3) . . ?
O2 Fe2 O4 82.8(2) . . ?
O2 Fe2 N7 162.3(3) . . ?
O4 Fe2 N7 103.5(3) . . ?
O2 Fe2 N9 82.5(3) . . ?
O4 Fe2 N9 163.1(3) . . ?
N7 Fe2 N9 93.1(3) . . ?
O2 Fe2 O1 81.4(2) . . ?
O4 Fe2 O1 81.7(2) . . ?
N7 Fe2 O1 83.1(3) . . ?
N9 Fe2 O1 104.1(3) . . ?
O2 Fe2 N11 103.3(3) . . ?
O4 Fe2 N11 82.9(3) . . ?
N7 Fe2 N11 94.0(3) . . ?
N9 Fe2 N11 92.6(3) . . ?
O1 Fe2 N11 163.2(3) . . ?
O4 Fe3 O3 82.0(2) . . ?
O4 Fe3 O2 82.0(2) . . ?
O3 Fe3 O2 82.5(2) . . ?
O4 Fe3 N17 82.4(3) . . ?
O3 Fe3 N17 101.3(3) . . ?
O2 Fe3 N17 163.3(3) . . ?
O4 Fe3 N13 104.6(3) . . ?
O3 Fe3 N13 164.0(3) . . ?
O2 Fe3 N13 83.9(3) . . ?
N17 Fe3 N13 94.1(3) . . ?
O4 Fe3 N15 163.6(3) . . ?
O3 Fe3 N15 83.3(3) . . ?
O2 Fe3 N15 103.3(3) . . ?
N17 Fe3 N15 93.4(3) . . ?
N13 Fe3 N15 91.5(3) . . ?
O1 Fe4 O3 81.7(2) . . ?
O1 Fe4 O4 82.2(2) . . ?
O3 Fe4 O4 82.1(2) . . ?
O1 Fe4 N21 161.4(3) . . ?
O3 Fe4 N21 82.5(3) . . ?
O4 Fe4 N21 105.3(3) . . ?
O1 Fe4 N23 105.6(3) . . ?
O3 Fe4 N23 161.4(3) . . ?
O4 Fe4 N23 82.0(3) . . ?
N21 Fe4 N23 92.4(4) . . ?
O1 Fe4 N19 82.5(3) . . ?
O3 Fe4 N19 106.1(3) . . ?
O4 Fe4 N19 161.3(3) . . ?
N21 Fe4 N19 92.6(3) . . ?
N23 Fe4 N19 91.9(3) . . ?
O1 Fe5 N20 86.5(3) . . ?
O1 Fe5 N8 86.7(3) . . ?
N20 Fe5 N8 118.8(4) . . ?
O1 Fe5 N2 85.4(3) . . ?
N20 Fe5 N2 119.9(3) . . ?
N8 Fe5 N2 120.0(3) . . ?
O1 Fe5 Br1 178.8(2) . . ?
N20 Fe5 Br1 94.0(3) . . ?
N8 Fe5 Br1 94.0(3) . . ?
N2 Fe5 Br1 93.4(3) . . ?
O2 Fe6 N10 84.8(3) . . ?
O2 Fe6 N14 86.9(3) . . ?
N10 Fe6 N14 122.0(3) . . ?
O2 Fe6 N4 85.5(3) . . ?
N10 Fe6 N4 120.6(3) . . ?
N14 Fe6 N4 115.7(3) . . ?
O2 Fe6 Br2 178.38(19) . . ?
N10 Fe6 Br2 93.6(3) . . ?
N14 Fe6 Br2 94.1(2) . . ?
N4 Fe6 Br2 95.2(3) . . ?
O3 Fe7 N22 85.2(3) . . ?
O3 Fe7 N16 86.4(3) . . ?
N22 Fe7 N16 125.2(3) . . ?
O3 Fe7 N6 86.3(3) . . ?
N22 Fe7 N6 119.8(3) . . ?
N16 Fe7 N6 113.5(3) . . ?
O3 Fe7 Br3 176.57(19) . . ?
N22 Fe7 Br3 93.4(3) . . ?
N16 Fe7 Br3 91.9(2) . . ?
N6 Fe7 Br3 97.1(2) . . ?
O4 Fe8 N24 85.9(3) . . ?
O4 Fe8 N18 86.6(3) . . ?
N24 Fe8 N18 114.3(3) . . ?
O4 Fe8 N12 85.8(3) . . ?
N24 Fe8 N12 123.0(3) . . ?
N18 Fe8 N12 121.3(3) . . ?
O4 Fe8 Br4 178.9(2) . . ?
N24 Fe8 Br4 95.0(3) . . ?
N18 Fe8 Br4 93.5(2) . . ?
N12 Fe8 Br4 93.2(3) . . ?
Fe5 O1 Fe4 119.4(3) . . ?
Fe5 O1 Fe1 121.2(3) . . ?
Fe4 O1 Fe1 98.3(2) . . ?
Fe5 O1 Fe2 118.4(3) . . ?
Fe4 O1 Fe2 97.2(3) . . ?
Fe1 O1 Fe2 97.3(2) . . ?
Fe6 O2 Fe2 119.6(3) . . ?
Fe6 O2 Fe1 120.6(3) . . ?
Fe2 O2 Fe1 98.7(3) . . ?
Fe6 O2 Fe3 119.1(3) . . ?
Fe2 O2 Fe3 96.9(2) . . ?
Fe1 O2 Fe3 96.7(2) . . ?
Fe7 O3 Fe4 121.1(3) . . ?
Fe7 O3 Fe3 118.6(3) . . ?
Fe4 O3 Fe3 97.5(2) . . ?
Fe7 O3 Fe1 119.9(3) . . ?
Fe4 O3 Fe1 98.0(2) . . ?
Fe3 O3 Fe1 96.5(2) . . ?
Fe8 O4 Fe2 120.7(3) . . ?
Fe8 O4 Fe4 120.7(3) . . ?
Fe2 O4 Fe4 97.7(3) . . ?
Fe8 O4 Fe3 118.0(3) . . ?
Fe2 O4 Fe3 97.2(2) . . ?
Fe4 O4 Fe3 97.4(2) . . ?
C3 N1 N2 108.0(9) . . ?
C3 N1 Fe1 130.8(8) . . ?
N2 N1 Fe1 121.2(7) . . ?
C1 N2 N1 106.8(9) . . ?
C1 N2 Fe5 132.5(8) . . ?
N1 N2 Fe5 120.8(7) . . ?
C6 N3 N4 108.4(8) . . ?
C6 N3 Fe1 130.8(7) . . ?
N4 N3 Fe1 120.7(6) . . ?
C4 N4 N3 106.5(9) . . ?
C4 N4 Fe6 132.5(8) . . ?
N3 N4 Fe6 120.7(6) . . ?
C9 N5 N6 105.6(8) . . ?
C9 N5 Fe1 131.4(7) . . ?
N6 N5 Fe1 121.0(6) . . ?
C7 N6 N5 108.1(8) . . ?
C7 N6 Fe7 131.3(8) . . ?
N5 N6 Fe7 120.2(6) . . ?
C12 N7 N8 107.8(8) . . ?
C12 N7 Fe2 130.9(8) . . ?
N8 N7 Fe2 121.0(6) . . ?
C10 N8 N7 107.5(9) . . ?
C10 N8 Fe5 132.1(8) . . ?
N7 N8 Fe5 120.2(6) . . ?
N10 N9 C15 109.0(9) . . ?
N10 N9 Fe2 120.2(6) . . ?
C15 N9 Fe2 130.1(8) . . ?
N9 N10 C13 106.0(9) . . ?
N9 N10 Fe6 121.2(7) . . ?
C13 N10 Fe6 132.7(9) . . ?
C18 N11 N12 107.7(8) . . ?
C18 N11 Fe2 132.3(8) . . ?
N12 N11 Fe2 119.7(7) . . ?
C16 N12 N11 107.3(9) . . ?
C16 N12 Fe8 131.8(9) . . ?
N11 N12 Fe8 120.9(7) . . ?
C21 N13 N14 108.1(8) . . ?
C21 N13 Fe3 131.6(8) . . ?
N14 N13 Fe3 118.9(6) . . ?
C19 N14 N13 105.7(9) . . ?
C19 N14 Fe6 133.4(8) . . ?
N13 N14 Fe6 120.9(6) . . ?
C24 N15 N16 109.1(8) . . ?
C24 N15 Fe3 131.1(7) . . ?
N16 N15 Fe3 119.7(6) . . ?
C22 N16 N15 106.5(8) . . ?
C22 N16 Fe7 132.8(7) . . ?
N15 N16 Fe7 120.7(6) . . ?
C27 N17 N18 107.3(9) . . ?
C27 N17 Fe3 132.1(8) . . ?
N18 N17 Fe3 120.6(6) . . ?
C25 N18 N17 108.1(9) . . ?
C25 N18 Fe8 130.8(8) . . ?
N17 N18 Fe8 119.7(7) . . ?
C30 N19 N20 106.7(9) . . ?
C30 N19 Fe4 131.8(8) . . ?
N20 N19 Fe4 121.0(6) . . ?
C28 N20 N19 107.2(9) . . ?
C28 N20 Fe5 132.9(9) . . ?
N19 N20 Fe5 119.8(7) . . ?
C33 N21 N22 108.0(9) . . ?
C33 N21 Fe4 131.1(8) . . ?
N22 N21 Fe4 120.1(7) . . ?
C31 N22 N21 106.6(9) . . ?
C31 N22 Fe7 131.3(8) . . ?
N21 N22 Fe7 121.8(6) . . ?
C36 N23 N24 107.9(9) . . ?
C36 N23 Fe4 132.2(9) . . ?
N24 N23 Fe4 118.7(6) . . ?
C34 N24 N23 105.3(10) . . ?
C34 N24 Fe8 133.1(9) . . ?
N23 N24 Fe8 121.0(6) . . ?
N2 C1 C2 110.1(11) . . ?
C3 C2 C1 104.7(11) . . ?
N1 C3 C2 110.5(11) . . ?
C5 C4 N4 112.9(11) . . ?
C4 C5 C6 103.5(11) . . ?
N3 C6 C5 108.7(10) . . ?
N6 C7 C8 110.1(10) . . ?
C7 C8 C9 104.6(10) . . ?
N5 C9 C8 111.6(10) . . ?
N8 C10 C11 110.1(11) . . ?
C10 C11 C12 106.5(11) . . ?
N7 C12 C11 108.0(11) . . ?
C14 C13 N10 112.7(11) . . ?
C13 C14 C15 103.2(10) . . ?
N9 C15 C14 109.1(10) . . ?
N12 C16 C17 109.9(11) . . ?
C16 C17 C18 104.9(10) . . ?
N11 C18 C17 110.0(10) . . ?
N14 C19 C20 109.4(11) . . ?
C21 C20 C19 105.5(11) . . ?
N13 C21 C20 111.3(11) . . ?
N16 C22 C23 111.2(9) . . ?
C22 C23 C24 102.3(9) . . ?
N15 C24 C23 110.9(10) . . ?
N18 C25 C26 109.6(10) . . ?
C25 C26 C27 105.5(11) . . ?
N17 C27 C26 109.6(10) . . ?
N20 C28 C29 111.2(11) . . ?
C28 C29 C30 103.8(10) . . ?
N19 C30 C29 111.0(11) . . ?
N22 C31 C32 112.7(11) . . ?
C31 C32 C33 102.2(10) . . ?
N21 C33 C32 110.5(10) . . ?
C35 C34 N24 111.2(13) . . ?
C34 C35 C36 106.0(12) . . ?
N23 C36 C35 109.6(12) . . ?

loop_
_geom_bond_atom_site_label_1
_geom_bond_atom_site_label_2
_geom_bond_distance
_geom_bond_site_symmetry_2
_geom_bond_publ_flag
Fe1 O2 2.033(6) . ?
Fe1 O1 2.050(6) . ?
Fe1 O3 2.053(6) . ?
Fe1 N5 2.058(8) . ?
Fe1 N1 2.075(8) . ?
Fe1 N3 2.083(8) . ?
Fe2 O2 2.034(6) . ?
Fe2 O4 2.035(6) . ?
Fe2 N7 2.053(8) . ?
Fe2 N9 2.059(8) . ?
Fe2 O1 2.060(6) . ?
Fe2 N11 2.090(8) . ?
Fe3 O4 2.045(6) . ?
Fe3 O3 2.044(6) . ?
Fe3 O2 2.056(6) . ?
Fe3 N17 2.067(8) . ?
Fe3 N13 2.070(8) . ?
Fe3 N15 2.087(8) . ?
Fe4 O1 2.035(6) . ?
Fe4 O3 2.041(6) . ?
Fe4 O4 2.042(6) . ?
Fe4 N21 2.048(9) . ?
Fe4 N23 2.073(8) . ?
Fe4 N19 2.078(8) . ?
Fe5 O1 1.951(6) . ?
Fe5 N20 2.008(9) . ?
Fe5 N8 2.019(9) . ?
Fe5 N2 2.025(9) . ?
Fe5 Br1 2.4253(18) . ?
Fe6 O2 1.954(6) . ?
Fe6 N10 2.042(9) . ?
Fe6 N14 2.042(9) . ?
Fe6 N4 2.048(9) . ?
Fe6 Br2 2.4205(18) . ?
Fe7 O3 1.943(6) . ?
Fe7 N22 2.019(8) . ?
Fe7 N16 2.034(8) . ?
Fe7 N6 2.039(8) . ?
Fe7 Br3 2.4247(18) . ?
Fe8 O4 1.952(6) . ?
Fe8 N24 2.008(9) . ?
Fe8 N18 2.016(9) . ?
Fe8 N12 2.038(9) . ?
Fe8 Br4 2.4223(19) . ?
N1 C3 1.323(12) . ?
N1 N2 1.375(10) . ?
N2 C1 1.345(12) . ?
N3 C6 1.329(11) . ?
N3 N4 1.351(10) . ?
N4 C4 1.336(12) . ?
N5 C9 1.343(12) . ?
N5 N6 1.362(10) . ?
N6 C7 1.343(12) . ?
N7 C12 1.347(12) . ?
N7 N8 1.364(10) . ?
N8 C10 1.323(12) . ?
N9 N10 1.337(10) . ?
N9 C15 1.344(11) . ?
N10 C13 1.360(13) . ?
N11 C18 1.307(11) . ?
N11 N12 1.373(11) . ?
N12 C16 1.343(12) . ?
N13 C21 1.315(11) . ?
N13 N14 1.377(10) . ?
N14 C19 1.357(12) . ?
N15 C24 1.303(11) . ?
N15 N16 1.352(10) . ?
N16 C22 1.332(11) . ?
N17 C27 1.330(12) . ?
N17 N18 1.364(10) . ?
N18 C25 1.337(12) . ?
N19 C30 1.336(12) . ?
N19 N20 1.369(11) . ?
N20 C28 1.343(12) . ?
N21 C33 1.326(12) . ?
N21 N22 1.358(10) . ?
N22 C31 1.316(13) . ?
N23 C36 1.296(12) . ?
N23 N24 1.399(11) . ?
N24 C34 1.330(13) . ?
C1 C2 1.371(15) . ?
C2 C3 1.372(14) . ?
C4 C5 1.320(14) . ?
C5 C6 1.420(15) . ?
C7 C8 1.353(14) . ?
C8 C9 1.353(14) . ?
C10 C11 1.347(15) . ?
C11 C12 1.367(14) . ?
C13 C14 1.332(14) . ?
C14 C15 1.408(14) . ?
C16 C17 1.345(15) . ?
C17 C18 1.390(14) . ?
C19 C20 1.373(15) . ?
C20 C21 1.331(14) . ?
C22 C23 1.383(13) . ?
C23 C24 1.387(13) . ?
C25 C26 1.353(14) . ?
C26 C27 1.380(14) . ?
C28 C29 1.355(15) . ?
C29 C30 1.378(14) . ?
C31 C32 1.367(14) . ?
C32 C33 1.388(14) . ?
C34 C35 1.320(17) . ?
C35 C36 1.372(15) . ?
